data_1513250
loop_
_publ_author_name
'Markey, Sophie J.'
'Lewis, William'
'Moody, Christopher J.'

_publ_section_title
;
 A New Route to \a-Carbolines Based on 6\p-Electrocyclization of
 Indole-3-alkenyl Oximes.
;
_journal_issue 24
_journal_name_full 'Organic letters'
_journal_page_first 6306
_journal_page_last 6308
_journal_paper_doi 10.1021/ol403191k
_journal_volume 15
_journal_year 2013
_chemical_formula_moiety 'C13 H12 N2 O'
_chemical_formula_sum 'C13 H12 N2 O'
_chemical_formula_weight 212.25
_chemical_name_systematic
;
 ?
;
_space_group_crystal_system monoclinic
_space_group_IT_number 14
_space_group_name_Hall '-P 2yn'
_space_group_name_H-M_alt 'P 1 21/n 1'
_symmetry_space_group_name_Hall '-P 2yn'
_symmetry_space_group_name_H-M 'P 1 21/n 1'
_atom_sites_solution_hydrogens geom
_atom_sites_solution_primary iterative
_atom_sites_solution_secondary difmap
_audit_creation_date 2013-05-02
_audit_creation_method
;
  Olex2 1.2
  (compiled Apr 23 2013 17:59:47, GUI svn.r4466)
;
_cell_angle_alpha 90
_cell_angle_beta 101.762(8)
_cell_angle_gamma 90
_cell_formula_units_Z 4
_cell_length_a 9.9779(7)
_cell_length_b 5.7825(3)
_cell_length_c 18.2629(15)
_cell_measurement_reflns_used 4419
_cell_measurement_temperature 120(2)
_cell_measurement_theta_max 74.36
_cell_measurement_theta_min 4.49
_cell_volume 1031.59(13)
_computing_cell_refinement
;
CrysAlisPro, Agilent Technologies,
Version 1.171.36.24a (release 19-12-2012 CrysAlis171 .NET)
(compiled Dec 19 2012,11:08:27)
;
_computing_data_collection
;
CrysAlisPro, Agilent Technologies,
Version 1.171.36.24a (release 19-12-2012 CrysAlis171 .NET)
(compiled Dec 19 2012,11:08:27)
;
_computing_data_reduction
;
CrysAlisPro, Agilent Technologies,
Version 1.171.36.24a (release 19-12-2012 CrysAlis171 .NET)
(compiled Dec 19 2012,11:08:27)
;
_computing_molecular_graphics
;
O. V. Dolomanov, L. J. Bourhis, R. J. Gildea, J. A. K. Howard and H. Puschmann,
OLEX2: a complete structure solution, refinement and analysis program.
J. Appl. Cryst. (2009). 42, 339-341.
;
_computing_publication_material
;
O. V. Dolomanov, L. J. Bourhis, R. J. Gildea, J. A. K. Howard and H. Puschmann,
OLEX2: a complete structure solution, refinement and analysis program.
J. Appl. Cryst. (2009). 42, 339-341.
;
_computing_structure_refinement
;
SHELXL, G.M. Sheldrick, Acta Cryst.
(2008). A64, 112-122
;
_computing_structure_solution
;
olex2.solve (L.J. Bourhis, O.V. Dolomanov, R.J. Gildea, J.A.K. Howard,
H. Puschmann, in preparation, 2011)
;
_diffrn_ambient_temperature 120(2)
_diffrn_detector_area_resol_mean 10.3613
_diffrn_measured_fraction_theta_full 0.9971
_diffrn_measured_fraction_theta_max 0.9755
_diffrn_measurement_details
;
  1 omega  -98.00  -26.00   2.0000    2.0000
omega____ theta____ kappa____ phi______ frames
    -      -43.7877  -57.0000  150.0000 36

  2 omega  -69.00    5.00   2.0000    2.0000
omega____ theta____ kappa____ phi______ frames
    -      -43.7877   57.0000   90.0000 37

  3 omega    7.00   55.00   2.0000    2.0000
omega____ theta____ kappa____ phi______ frames
    -       43.7877  -38.0000 -180.0000 24

  4 omega   42.00   68.00   2.0000    2.0000
omega____ theta____ kappa____ phi______ frames
    -      105.8472  -45.0000   60.0000 13

  5 omega   33.00   91.00   2.0000    2.0000
omega____ theta____ kappa____ phi______ frames
    -      105.8472  -95.0000   60.0000 29

  6 omega   33.00   67.00   2.0000    2.0000
omega____ theta____ kappa____ phi______ frames
    -      105.8472  -30.0000 -180.0000 17

  7 omega   39.00   77.00   2.0000    2.0000
omega____ theta____ kappa____ phi______ frames
    -      105.8472  -45.0000   30.0000 19

  8 omega   34.00   62.00   2.0000    2.0000
omega____ theta____ kappa____ phi______ frames
    -      105.8472  -30.0000  -90.0000 14

  9 omega   41.00  121.00   2.0000    2.0000
omega____ theta____ kappa____ phi______ frames
    -      105.8472 -125.0000 -150.0000 40

 10 omega   33.00   69.00   2.0000    2.0000
omega____ theta____ kappa____ phi______ frames
    -      105.8472  -30.0000 -120.0000 18

 11 omega   85.00  153.00   2.0000    2.0000
omega____ theta____ kappa____ phi______ frames
    -      105.8472   45.0000  150.0000 34

 12 omega   49.00   75.00   2.0000    2.0000
omega____ theta____ kappa____ phi______ frames
    -      105.8472  -45.0000 -150.0000 13

 13 omega   56.00  142.00   2.0000    2.0000
omega____ theta____ kappa____ phi______ frames
    -      105.8472 -163.0000   82.0000 43

 14 omega   19.00  111.00   2.0000    2.0000
omega____ theta____ kappa____ phi______ frames
    -       43.7877   57.0000   90.0000 46

 15 omega   19.00  111.00   2.0000    2.0000
omega____ theta____ kappa____ phi______ frames
    -       43.7877   57.0000  -90.0000 46

 16 omega   19.00  111.00   2.0000    2.0000
omega____ theta____ kappa____ phi______ frames
    -       43.7877   57.0000    0.0000 46

 17 omega   66.00  158.00   2.0000    2.0000
omega____ theta____ kappa____ phi______ frames
    -      105.8472   15.0000   90.0000 46

 18 omega   83.00  157.00   2.0000    2.0000
omega____ theta____ kappa____ phi______ frames
    -      105.8472   45.0000 -150.0000 37

 19 omega   80.00  158.00   2.0000    2.0000
omega____ theta____ kappa____ phi______ frames
    -      105.8472   61.0000  -90.0000 39

 20 omega   36.00   76.00   2.0000    2.0000
omega____ theta____ kappa____ phi______ frames
    -      105.8472  -45.0000  -60.0000 20

 21 omega   36.00   76.00   2.0000    2.0000
omega____ theta____ kappa____ phi______ frames
    -      105.8472  -45.0000  150.0000 20

 22 omega   83.00  151.00   2.0000    2.0000
omega____ theta____ kappa____ phi______ frames
    -      105.8472   45.0000  -30.0000 34
;
_diffrn_measurement_device_type 'SuperNova, Single source at offset, Atlas'
_diffrn_measurement_method '\w scans'
_diffrn_orient_matrix_UB_11 0.1340900000
_diffrn_orient_matrix_UB_12 0.0278560000
_diffrn_orient_matrix_UB_13 -0.0285586000
_diffrn_orient_matrix_UB_21 -0.0017739000
_diffrn_orient_matrix_UB_22 0.2620379000
_diffrn_orient_matrix_UB_23 0.0149818000
_diffrn_orient_matrix_UB_31 0.0828827000
_diffrn_orient_matrix_UB_32 -0.0390197000
_diffrn_orient_matrix_UB_33 0.0799468000
_diffrn_radiation_monochromator mirror
_diffrn_radiation_type 'Cu K\a'
_diffrn_radiation_wavelength 1.5418
_diffrn_reflns_av_R_equivalents 0.0175
_diffrn_reflns_av_unetI/netI 0.0134
_diffrn_reflns_Laue_measured_fraction_full 0.996
_diffrn_reflns_Laue_measured_fraction_max 0.978
_diffrn_reflns_limit_h_max 12
_diffrn_reflns_limit_h_min -12
_diffrn_reflns_limit_k_max 7
_diffrn_reflns_limit_k_min -7
_diffrn_reflns_limit_l_max 22
_diffrn_reflns_limit_l_min -21
_diffrn_reflns_number 8267
_diffrn_reflns_point_group_measured_fraction_full 0.996
_diffrn_reflns_point_group_measured_fraction_max 0.978
_diffrn_reflns_theta_full 67.684
_diffrn_reflns_theta_max 74.657
_diffrn_reflns_theta_min 4.947
_diffrn_source 'SuperNova (Cu) X-ray Source'
_diffrn_standards_number 0
_exptl_absorpt_coefficient_mu 0.708
_exptl_absorpt_correction_T_max 1.408
_exptl_absorpt_correction_T_min 0.895
_exptl_absorpt_correction_type gaussian
_exptl_absorpt_process_details
;
CrysAlisPro, Agilent Technologies,
Version 1.171.36.24a (release 19-12-2012 CrysAlis171 .NET)
(compiled Dec 19 2012,11:08:27)
Numerical absorption correction based on gaussian integration over
            a multifaceted crystal model
;
_exptl_crystal_colour colourless
_exptl_crystal_colour_primary colourless
_exptl_crystal_density_diffrn 1.367
_exptl_crystal_density_method 'not measured'
_exptl_crystal_description block
_exptl_crystal_F_000 448
_exptl_crystal_size_max 0.4123
_exptl_crystal_size_mid 0.3029
_exptl_crystal_size_min 0.136
_refine_diff_density_max 0.230
_refine_diff_density_min -0.247
_refine_diff_density_rms 0.040
_refine_ls_extinction_method none
_refine_ls_goodness_of_fit_ref 1.065
_refine_ls_hydrogen_treatment constr
_refine_ls_matrix_type full
_refine_ls_number_parameters 147
_refine_ls_number_reflns 2057
_refine_ls_number_restraints 0
_refine_ls_restrained_S_all 1.065
_refine_ls_R_factor_all 0.0382
_refine_ls_R_factor_gt 0.0358
_refine_ls_shift/su_max 0.001
_refine_ls_shift/su_mean 0.000
_refine_ls_structure_factor_coef Fsqd
_refine_ls_weighting_details
;
 w=1/[\s^2^(Fo^2^)+(0.0385P)^2^+0.4826P]
 where P=(Fo^2^+2Fc^2^)/3
;
_refine_ls_weighting_scheme calc
_refine_ls_wR_factor_gt 0.0872
_refine_ls_wR_factor_ref 0.0890
_reflns_Friedel_coverage 0.000
_reflns_number_gt 1922
_reflns_number_total 2057
_reflns_threshold_expression 'I > 2\s(I)'
_cod_data_source_file ol403191k_si_001.cif
_cod_data_source_block sjmcmc
_cod_original_cell_volume 1031.60(13)
_cod_database_code 1513250
_nottingham_internal_coll_name SJMCMC
_nottingham_internal_coll_number 12201
_nottingham_internal_coll_client SJM/CJM
_nottingham_internal_coll_type custom
_nottingham_internal_coll_frame_time 2.0000
_nottingham_internal_coll_frame_width 2.0000
_nottingham_internal_coll_frame_method '\w scans'
_nottingham_internal_coll_user WL
_nottingham_internal_coll_date 4/2/2012
_nottingham_internal_coll_location NOTTS
_nottingham_internal_process_user WL
_nottingham_internal_process_date 04/02/2013
_nottingham_internal_solution_user WL
_nottingham_internal_refinement_user WL
_nottingham_internal_validation_user WL
_chemical_oxdiff_formula 'C13 H12 N2 O'
_chemical_oxdiff_usercomment 'SJMCMC #12201 IN FOMBLIN FILM ON MICROMOUNT FOR SJM/CJM'
_reflns_odcompleteness_completeness 99.71
_reflns_odcompleteness_iscentric 1
_reflns_odcompleteness_theta 67.13
_olex2_refinement_description
;
1. Fixed Uiso
 At 1.2 times of:
  All C(H) groups, All N(H) groups
 At 1.5 times of:
  All C(H,H,H) groups
2.a Aromatic/amide H refined with riding coordinates:
 C3(H3), C4(H4), C5(H5), C6(H6), C8(H8), N9(H9)
2.b Idealised Me refined as rotating group:
 C10(H10A,H10B,H10C), C12(H12A,H12B,H12C)
;
_shelx_space_group_comment
;
The symmetry employed for this shelxl refinement is uniquely defined
by the following loop, which should always be used as a source of
symmetry information in preference to the above space-group names.
They are only intended as comments.
;
_shelxl_version_number 2013-2

loop_
_space_group_symop_operation_xyz
'x, y, z'
'-x+1/2, y+1/2, -z+1/2'
'-x, -y, -z'
'x-1/2, -y-1/2, z-1/2'

loop_
_atom_site_label
_atom_site_type_symbol
_atom_site_fract_x
_atom_site_fract_y
_atom_site_fract_z
_atom_site_U_iso_or_equiv
_atom_site_adp_type
_atom_site_occupancy
_atom_site_site_symmetry_order
_atom_site_calc_flag
_atom_site_refinement_flags_posn
_atom_site_refinement_flags_adp
N1 N 1.12038(10) 0.70983(17) 0.96498(5) 0.0195(2) Uani 1 1 d . .
C2 C 1.22708(12) 0.8487(2) 0.96075(6) 0.0201(3) Uani 1 1 d . .
C3 C 1.21236(12) 1.0572(2) 0.92125(7) 0.0236(3) Uani 1 1 d . .
H3 H 1.2908 1.1489 0.9199 0.028 Uiso 1 1 calc R U
C4A C 0.97273(12) 0.9910(2) 0.88639(6) 0.0188(3) Uani 1 1 d . .
C4B C 0.82725(12) 0.9951(2) 0.85614(6) 0.0189(3) Uani 1 1 d . .
C4 C 1.08406(12) 1.1321(2) 0.88392(7) 0.0222(3) Uani 1 1 d . .
H4 H 1.0731 1.2749 0.8577 0.027 Uiso 1 1 calc R U
C5 C 0.73932(12) 1.1488(2) 0.81075(6) 0.0209(3) Uani 1 1 d . .
H5 H 0.7735 1.2889 0.7944 0.025 Uiso 1 1 calc R U
C6 C 0.60221(12) 1.0944(2) 0.78992(6) 0.0223(3) Uani 1 1 d . .
H6 H 0.5419 1.1975 0.7587 0.027 Uiso 1 1 calc R U
C7 C 0.55074(12) 0.8885(2) 0.81422(6) 0.0210(3) Uani 1 1 d . .
C8 C 0.63493(11) 0.7318(2) 0.85952(6) 0.0202(3) Uani 1 1 d . .
H8 H 0.6000 0.5923 0.8757 0.024 Uiso 1 1 calc R U
C8A C 0.77350(11) 0.7893(2) 0.88008(6) 0.0187(2) Uani 1 1 d . .
N9 N 0.87860(9) 0.66205(17) 0.92299(5) 0.0199(2) Uani 1 1 d . .
H9 H 0.8700 0.5270 0.9438 0.024 Uiso 1 1 calc R U
C9A C 0.99856(11) 0.7829(2) 0.92757(6) 0.0181(2) Uani 1 1 d . .
C10 C 1.36471(12) 0.7657(2) 1.00179(7) 0.0241(3) Uani 1 1 d . .
H10A H 1.3801 0.8173 1.0539 0.036 Uiso 1 1 calc R U
H10B H 1.4363 0.8292 0.9780 0.036 Uiso 1 1 calc R U
H10C H 1.3675 0.5964 1.0002 0.036 Uiso 1 1 calc R U
O11 O 0.41272(8) 0.85669(15) 0.78949(5) 0.0264(2) Uani 1 1 d . .
C12 C 0.35660(13) 0.6375(2) 0.80228(8) 0.0282(3) Uani 1 1 d . .
H12A H 0.4037 0.5158 0.7800 0.042 Uiso 1 1 calc R U
H12B H 0.2588 0.6352 0.7794 0.042 Uiso 1 1 calc R U
H12C H 0.3687 0.6108 0.8562 0.042 Uiso 1 1 calc R U

loop_
_atom_site_aniso_label
_atom_site_aniso_U_11
_atom_site_aniso_U_22
_atom_site_aniso_U_33
_atom_site_aniso_U_23
_atom_site_aniso_U_13
_atom_site_aniso_U_12
N1 0.0188(5) 0.0202(5) 0.0184(5) 0.0001(4) 0.0014(4) -0.0002(4)
C2 0.0200(6) 0.0225(6) 0.0175(5) -0.0028(5) 0.0027(4) -0.0016(5)
C3 0.0235(6) 0.0238(6) 0.0232(6) -0.0007(5) 0.0040(5) -0.0057(5)
C4A 0.0226(6) 0.0181(5) 0.0151(5) -0.0011(4) 0.0026(4) 0.0012(4)
C4B 0.0229(6) 0.0173(5) 0.0156(5) -0.0016(4) 0.0021(4) 0.0008(4)
C4 0.0275(6) 0.0187(6) 0.0197(6) 0.0011(5) 0.0036(5) -0.0023(5)
C5 0.0270(6) 0.0168(5) 0.0183(6) -0.0003(4) 0.0031(5) 0.0026(5)
C6 0.0258(6) 0.0200(6) 0.0192(6) -0.0001(5) 0.0001(5) 0.0075(5)
C7 0.0190(6) 0.0233(6) 0.0195(6) -0.0042(5) 0.0008(4) 0.0036(5)
C8 0.0206(6) 0.0193(6) 0.0200(6) 0.0003(5) 0.0022(4) 0.0005(5)
C8A 0.0204(6) 0.0187(6) 0.0160(5) -0.0002(4) 0.0012(4) 0.0023(4)
N9 0.0184(5) 0.0178(5) 0.0219(5) 0.0047(4) 0.0003(4) 0.0002(4)
C9A 0.0196(5) 0.0182(5) 0.0161(5) -0.0015(4) 0.0027(4) -0.0009(4)
C10 0.0200(6) 0.0271(6) 0.0238(6) 0.0002(5) 0.0013(5) -0.0021(5)
O11 0.0183(4) 0.0261(5) 0.0318(5) 0.0001(4) -0.0021(3) 0.0031(3)
C12 0.0217(6) 0.0281(7) 0.0324(7) -0.0038(5) -0.0003(5) -0.0012(5)

loop_
_atom_type_symbol
_atom_type_description
_atom_type_scat_dispersion_real
_atom_type_scat_dispersion_imag
_atom_type_scat_source
C C 0.0181 0.0091 'International Tables Vol C Tables 4.2.6.8 and 6.1.1.4'
H H 0.0000 0.0000 'International Tables Vol C Tables 4.2.6.8 and 6.1.1.4'
N N 0.0311 0.0180 'International Tables Vol C Tables 4.2.6.8 and 6.1.1.4'
O O 0.0492 0.0322 'International Tables Vol C Tables 4.2.6.8 and 6.1.1.4'

loop_
_exptl_crystal_face_index_h
_exptl_crystal_face_index_k
_exptl_crystal_face_index_l
_exptl_crystal_face_perp_dist
_exptl_oxdiff_crystal_face_indexfrac_h
_exptl_oxdiff_crystal_face_indexfrac_k
_exptl_oxdiff_crystal_face_indexfrac_l
_exptl_oxdiff_crystal_face_x
_exptl_oxdiff_crystal_face_y
_exptl_oxdiff_crystal_face_z
0 4 -1 0.1540 -0.0042 4.0012 -1.0063 0.1396 1.0334 -0.2369
1 4 2 0.1804 0.9969 4.0007 1.9937 0.1882 1.0764 0.0859
1 -3 4 0.1468 1.0044 -3.0014 4.0048 -0.0633 -0.7283 0.5205
-2 -4 -1 0.1437 -1.9963 -4.0007 -0.9937 -0.3507 -1.0597 -0.0888
-6 0 6 0.0672 -5.9963 -0.0001 5.9998 -0.9754 0.1005 -0.0173
-2 0 12 0.1469 -1.9945 -0.0013 12.0000 -0.6102 0.1830 0.7941
-6 0 -2 0.1495 -5.9998 0.0009 -2.0002 -0.7474 -0.0191 -0.6572
6 0 -6 0.0688 5.9963 0.0001 -5.9998 0.9754 -0.1005 0.0173
6 0 3 0.1740 6.0002 -0.0010 3.0002 0.7189 0.0340 0.7372
1 0 -12 0.1811 0.9946 0.0014 -12.0000 0.4761 -0.1812 -0.8770
-2 2 -9 0.1903 -2.0054 2.0019 -9.0032 0.0440 0.3932 -0.9641
-2 0 -10 0.1987 -2.0039 0.0015 -10.0001 0.0169 -0.1459 -0.9656
2 0 10 0.1954 2.0039 -0.0015 10.0001 -0.0169 0.1459 0.9656
1 -4 1 0.1415 1.0040 -4.0013 1.0064 -0.0056 -1.0352 0.3198

loop_
_geom_angle_atom_site_label_1
_geom_angle_atom_site_label_2
_geom_angle_atom_site_label_3
_geom_angle
C9A N1 C2 115.42(10)
N1 C2 C3 122.84(11)
N1 C2 C10 115.66(11)
C3 C2 C10 121.49(11)
C2 C3 H3 119.6
C4 C3 C2 120.72(11)
C4 C3 H3 119.6
C4 C4A C4B 136.69(11)
C4 C4A C9A 117.22(11)
C9A C4A C4B 106.09(10)
C5 C4B C4A 134.28(11)
C5 C4B C8A 119.23(11)
C8A C4B C4A 106.48(10)
C3 C4 H4 121.2
C4A C4 C3 117.68(11)
C4A C4 H4 121.2
C4B C5 H5 120.5
C6 C5 C4B 119.09(11)
C6 C5 H5 120.5
C5 C6 H6 119.6
C5 C6 C7 120.82(11)
C7 C6 H6 119.6
C8 C7 C6 121.73(11)
O11 C7 C6 114.64(10)
O11 C7 C8 123.63(11)
C7 C8 H8 121.6
C7 C8 C8A 116.77(11)
C8A C8 H8 121.6
C8 C8A C4B 122.36(11)
N9 C8A C4B 109.36(10)
N9 C8A C8 128.26(11)
C8A N9 H9 125.8
C9A N9 C8A 108.30(10)
C9A N9 H9 125.8
N1 C9A C4A 126.09(11)
N1 C9A N9 124.14(11)
N9 C9A C4A 109.77(10)
C2 C10 H10A 109.5
C2 C10 H10B 109.5
C2 C10 H10C 109.5
H10A C10 H10B 109.5
H10A C10 H10C 109.5
H10B C10 H10C 109.5
C7 O11 C12 117.86(10)
O11 C12 H12A 109.5
O11 C12 H12B 109.5
O11 C12 H12C 109.5
H12A C12 H12B 109.5
H12A C12 H12C 109.5
H12B C12 H12C 109.5

loop_
_geom_bond_atom_site_label_1
_geom_bond_atom_site_label_2
_geom_bond_distance
N1 C2 1.3484(15)
N1 C9A 1.3356(15)
C2 C3 1.3973(17)
C2 C10 1.5028(16)
C3 H3 0.9500
C3 C4 1.3910(17)
C4A C4B 1.4443(16)
C4A C4 1.3861(17)
C4A C9A 1.4150(16)
C4B C5 1.3967(16)
C4B C8A 1.4110(16)
C4 H4 0.9500
C5 H5 0.9500
C5 C6 1.3795(17)
C6 H6 0.9500
C6 C7 1.4041(17)
C7 C8 1.3883(17)
C7 O11 1.3714(14)
C8 H8 0.9500
C8 C8A 1.3969(16)
C8A N9 1.3856(15)
N9 H9 0.8800
N9 C9A 1.3737(15)
C10 H10A 0.9800
C10 H10B 0.9800
C10 H10C 0.9800
O11 C12 1.4238(16)
C12 H12A 0.9800
C12 H12B 0.9800
C12 H12C 0.9800

loop_
_geom_hbond_atom_site_label_D
_geom_hbond_atom_site_label_H
_geom_hbond_atom_site_label_A
_geom_hbond_distance_DH
_geom_hbond_distance_HA
_geom_hbond_distance_DA
_geom_hbond_angle_DHA
_geom_hbond_site_symmetry_A
N9 H9 N1 0.88 2.14 2.9668(14) 155.4 3_767

loop_
_geom_torsion_atom_site_label_1
_geom_torsion_atom_site_label_2
_geom_torsion_atom_site_label_3
_geom_torsion_atom_site_label_4
_geom_torsion
N1 C2 C3 C4 0.13(18)
C2 N1 C9A C4A -1.49(17)
C2 N1 C9A N9 177.72(10)
C2 C3 C4 C4A -1.06(17)
C4A C4B C5 C6 177.94(12)
C4A C4B C8A C8 -178.35(10)
C4A C4B C8A N9 0.01(12)
C4B C4A C4 C3 -178.53(12)
C4B C4A C9A N1 -179.95(11)
C4B C4A C9A N9 0.75(12)
C4B C5 C6 C7 0.46(17)
C4B C8A N9 C9A 0.46(13)
C4 C4A C4B C5 0.2(2)
C4 C4A C4B C8A 178.84(13)
C4 C4A C9A N1 0.60(17)
C4 C4A C9A N9 -178.71(10)
C5 C4B C8A C8 0.53(17)
C5 C4B C8A N9 178.89(10)
C5 C6 C7 C8 -0.31(18)
C5 C6 C7 O11 179.84(10)
C6 C7 C8 C8A 0.25(17)
C6 C7 O11 C12 170.77(10)
C7 C8 C8A C4B -0.37(17)
C7 C8 C8A N9 -178.39(11)
C8 C7 O11 C12 -9.07(17)
C8 C8A N9 C9A 178.69(11)
C8A C4B C5 C6 -0.56(17)
C8A N9 C9A N1 179.92(10)
C8A N9 C9A C4A -0.76(13)
C9A N1 C2 C3 1.10(16)
C9A N1 C2 C10 -179.13(10)
C9A C4A C4B C5 -179.09(12)
C9A C4A C4B C8A -0.45(12)
C9A C4A C4 C3 0.72(16)
C10 C2 C3 C4 -179.63(11)
O11 C7 C8 C8A -179.91(10)
